data_7047703
loop_
_publ_author_name
'Qin, Yaru'
'Jing, Yu'
'Ge, Yu'
'Liu, Wei'
'Li, Yahong'
'Zhang, Yi-Quan'

_publ_section_title
;
 Enhanced energy barriers triggered by magnetic anisotropy modulation via
 tuning the functional groups on the bridging ligands in Dy<sub>2</sub>
 single-molecule magnets.
;
_journal_issue 42
_journal_name_full 'Dalton transactions (Cambridge, England : 2003)'
_journal_page_first 15197
_journal_page_last 15205
_journal_paper_doi 10.1039/c8dt03506g
_journal_volume 47
_journal_year 2018
_chemical_absolute_configuration rmad
_chemical_formula_moiety 'C32 H32 Cl2 Dy2 N4 O14, 2(C H4 O)'
_chemical_formula_sum 'C34 H40 Cl2 Dy2 N4 O16'
_chemical_formula_weight 1156.60
_space_group_crystal_system orthorhombic
_space_group_IT_number 30
_space_group_name_Hall 'P 2 -2bc'
_space_group_name_H-M_alt 'P n c 2'
_symmetry_space_group_name_Hall 'P 2 -2bc'
_symmetry_space_group_name_H-M 'P n c 2'
_atom_sites_solution_hydrogens mixed
_atom_sites_solution_primary dual
_audit_creation_date 2018-09-27
_audit_creation_method
;
Olex2 1.2
(compiled 2017.08.10 svn.r3458 for OlexSys, GUI svn.r5381)
;
_audit_update_record
;
2018-09-27 deposited with the CCDC.
2018-10-02 downloaded from the CCDC.
;
_cell_angle_alpha 90
_cell_angle_beta 90
_cell_angle_gamma 90
_cell_formula_units_Z 2
_cell_length_a 12.2620(4)
_cell_length_b 18.1554(6)
_cell_length_c 9.4626(3)
_cell_measurement_reflns_used 9991
_cell_measurement_temperature 223
_cell_measurement_theta_max 27.532
_cell_measurement_theta_min 2.427
_cell_volume 2106.58(12)
_computing_cell_refinement 'SAINT v8.37A (Bruker, 2015)'
_computing_data_reduction 'SAINT v8.37A (Bruker, 2015)'
_computing_molecular_graphics 'Olex2 (Dolomanov et al., 2009)'
_computing_publication_material 'Olex2 (Dolomanov et al., 2009)'
_computing_structure_refinement 'ShelXL (Sheldrick, 2015)'
_computing_structure_solution 'ShelXT (Sheldrick, 2015)'
_diffrn_ambient_temperature 223
_diffrn_measured_fraction_theta_full 0.998
_diffrn_measured_fraction_theta_max 0.998
_diffrn_measurement_device_type 'Bruker APEX-II CCD'
_diffrn_measurement_method 'phi and omega scans'
_diffrn_radiation_monochromator graphite
_diffrn_radiation_type MoK\a
_diffrn_radiation_wavelength 0.71073
_diffrn_reflns_av_R_equivalents 0.0392
_diffrn_reflns_av_unetI/netI 0.0403
_diffrn_reflns_Laue_measured_fraction_full 0.998
_diffrn_reflns_Laue_measured_fraction_max 0.998
_diffrn_reflns_limit_h_max 15
_diffrn_reflns_limit_h_min -14
_diffrn_reflns_limit_k_max 23
_diffrn_reflns_limit_k_min -20
_diffrn_reflns_limit_l_max 9
_diffrn_reflns_limit_l_min -12
_diffrn_reflns_number 17596
_diffrn_reflns_point_group_measured_fraction_full 0.938
_diffrn_reflns_point_group_measured_fraction_max 0.919
_diffrn_reflns_theta_full 25.242
_diffrn_reflns_theta_max 27.532
_diffrn_reflns_theta_min 2.244
_exptl_absorpt_coefficient_mu 3.719
_exptl_absorpt_correction_T_max 0.7456
_exptl_absorpt_correction_T_min 0.3335
_exptl_absorpt_correction_type multi-scan
_exptl_absorpt_process_details
;
SADABS-2014/5 (Bruker,2014/5) was used for absorption correction.
wR2(int) was 0.1272 before and 0.0435 after correction.
The Ratio of minimum to maximum transmission is 0.4473.
The \l/2 correction factor is Not present.
;
_exptl_crystal_colour 'clear light colourless'
_exptl_crystal_colour_lustre clear
_exptl_crystal_colour_modifier light
_exptl_crystal_colour_primary colourless
_exptl_crystal_density_diffrn 1.823
_exptl_crystal_description block
_exptl_crystal_F_000 1132
_exptl_crystal_size_max 0.4
_exptl_crystal_size_mid 0.4
_exptl_crystal_size_min 0.1
_refine_diff_density_max 0.518
_refine_diff_density_min -0.395
_refine_diff_density_rms 0.078
_refine_ls_abs_structure_details
;
 Refined as an inversion twin.
;
_refine_ls_abs_structure_Flack 0.004(14)
_refine_ls_extinction_coef 0.0057(3)
_refine_ls_extinction_expression Fc^*^=kFc[1+0.001xFc^2^\l^3^/sin(2\q)]^-1/4^
_refine_ls_extinction_method 'SHELXL-2018/3 (Sheldrick 2018)'
_refine_ls_goodness_of_fit_ref 1.062
_refine_ls_hydrogen_treatment mixed
_refine_ls_matrix_type full
_refine_ls_number_parameters 273
_refine_ls_number_reflns 4474
_refine_ls_number_restraints 6
_refine_ls_restrained_S_all 1.061
_refine_ls_R_factor_all 0.0286
_refine_ls_R_factor_gt 0.0213
_refine_ls_shift/su_max 0.001
_refine_ls_shift/su_mean 0.000
_refine_ls_structure_factor_coef Fsqd
_refine_ls_weighting_details 'w=1/[\s^2^(Fo^2^)+0.0801P] where P=(Fo^2^+2Fc^2^)/3'
_refine_ls_weighting_scheme calc
_refine_ls_wR_factor_gt 0.0411
_refine_ls_wR_factor_ref 0.0427
_reflns_Friedel_coverage 0.735
_reflns_Friedel_fraction_full 0.870
_reflns_Friedel_fraction_max 0.831
_reflns_number_gt 3903
_reflns_number_total 4474
_reflns_threshold_expression 'I > 2\s(I)'
_cod_data_source_file c8dt03506g2.cif
_cod_data_source_block 1
_cod_depositor_comments 'Adding full bibliography for 7047703--7047704.cif.'
_cod_database_code 7047703
_shelx_shelxl_version_number 2018/3
_shelx_space_group_comment
;
The symmetry employed for this shelxl refinement is uniquely defined
by the following loop, which should always be used as a source of
symmetry information in preference to the above space-group names.
They are only intended as comments.
;
_shelx_estimated_absorpt_t_max 0.707
_shelx_estimated_absorpt_t_min 0.318
_olex2_refinement_description
;
1. Twinned data refinement
 Scales: 0.996(14)
 0.004(14)
2. Fixed Uiso
 At 1.2 times of:
  All C(H) groups, All C(H,H) groups
 At 1.5 times of:
  All C(H,H,H) groups, All O(H) groups
3. Restrained distances
 O7-H7
 0.85 with sigma of 0.01
 H8-O6_$1
 2.2 with sigma of 0.02
 H8-O8
 0.85 with sigma of 0.02
 C16-H7
 1.88643 with sigma of 0.02
 Dy1-H7
 2.915855 with sigma of 0.02
4.a Secondary CH2 refined with riding coordinates:
 C8(H8A,H8B)
4.b Aromatic/amide H refined with riding coordinates:
 C4(H4), C5(H5), C6(H6), C9(H9), C11(H11), C13(H13), C14(H14)
4.c Idealised Me refined as rotating group:
 C3(H3A,H3B,H3C), C16(H16A,H16B,H16C), C17(H17A,H17B,H17C)
;
_olex2_submission_special_instructions 'No special instructions were received'

loop_
_space_group_symop_operation_xyz
'x, y, z'
'-x, -y, z'
'x, -y+1/2, z+1/2'
'-x, y+1/2, z+1/2'

loop_
_atom_site_label
_atom_site_type_symbol
_atom_site_fract_x
_atom_site_fract_y
_atom_site_fract_z
_atom_site_U_iso_or_equiv
_atom_site_adp_type
_atom_site_occupancy
_atom_site_site_symmetry_order
_atom_site_calc_flag
_atom_site_refinement_flags_posn
_atom_site_disorder_assembly
_atom_site_disorder_group
Dy1 Dy 0.37459(2) 0.55838(2) 0.53474(5) 0.02067(7) Uani 1 1 d D . .
Cl1 Cl 0.01194(11) 0.90523(7) 0.48643(15) 0.0438(4) Uani 1 1 d . . .
O1 O 0.5566(3) 0.55797(15) 0.4800(3) 0.0222(7) Uani 1 1 d . . .
O3 O 0.2312(3) 0.62289(18) 0.5944(4) 0.0287(8) Uani 1 1 d . . .
O4 O 0.4593(3) 0.63055(19) 0.7313(4) 0.0356(8) Uani 1 1 d . . .
O5 O 0.3845(3) 0.5267(2) 0.7845(4) 0.0383(9) Uani 1 1 d . . .
O6 O 0.4433(4) 0.5985(3) 0.9505(4) 0.0608(13) Uani 1 1 d D . .
O2 O 0.7528(3) 0.54665(17) 0.5875(4) 0.0317(8) Uani 1 1 d . . .
O7 O 0.2853(3) 0.5333(2) 0.3216(4) 0.0412(9) Uani 1 1 d D . .
H7 H 0.313(3) 0.508(3) 0.254(3) 0.062 Uiso 1 1 d DR . .
N1 N 0.3960(3) 0.6738(2) 0.4042(4) 0.0258(9) Uani 1 1 d . . .
N2 N 0.4298(4) 0.5860(3) 0.8257(5) 0.0350(10) Uani 1 1 d . . .
C3 C 0.8507(5) 0.5439(3) 0.6693(8) 0.0498(17) Uani 1 1 d . . .
H3A H 0.852577 0.498376 0.722901 0.075 Uiso 1 1 calc GR . .
H3B H 0.852645 0.585444 0.733624 0.075 Uiso 1 1 calc GR . .
H3C H 0.913321 0.545953 0.606743 0.075 Uiso 1 1 calc GR . .
C2 C 0.7312(4) 0.6114(2) 0.5128(6) 0.0283(13) Uani 1 1 d . . .
C4 C 0.8058(4) 0.6669(3) 0.4888(6) 0.0405(15) Uani 1 1 d . . .
H4 H 0.876452 0.663828 0.527051 0.049 Uiso 1 1 calc R . .
C5 C 0.7759(5) 0.7276(3) 0.4076(7) 0.0467(15) Uani 1 1 d . . .
H5 H 0.825722 0.766038 0.392077 0.056 Uiso 1 1 calc R . .
C6 C 0.6720(4) 0.7309(3) 0.3498(6) 0.0374(13) Uani 1 1 d . . .
H6 H 0.652074 0.771644 0.294087 0.045 Uiso 1 1 calc R . .
C7 C 0.5965(4) 0.6744(3) 0.3734(5) 0.0279(11) Uani 1 1 d . . .
C1 C 0.6266(4) 0.6145(2) 0.4566(5) 0.0244(10) Uani 1 1 d . . .
C8 C 0.4872(4) 0.6748(3) 0.3024(5) 0.0280(10) Uani 1 1 d . . .
H8A H 0.481209 0.718860 0.243134 0.034 Uiso 1 1 calc R . .
H8B H 0.481502 0.631627 0.240563 0.034 Uiso 1 1 calc R . .
C9 C 0.3305(4) 0.7295(3) 0.3988(5) 0.0267(10) Uani 1 1 d . . .
H9 H 0.348805 0.767020 0.334503 0.032 Uiso 1 1 calc R . .
C10 C 0.2318(4) 0.7407(2) 0.4809(5) 0.0231(10) Uani 1 1 d . . .
C11 C 0.1777(4) 0.8081(3) 0.4561(5) 0.0290(11) Uani 1 1 d . . .
H11 H 0.208089 0.843101 0.394408 0.035 Uiso 1 1 calc R . .
C12 C 0.0800(4) 0.8223(2) 0.5231(9) 0.0310(10) Uani 1 1 d . . .
C13 C 0.0340(4) 0.7714(3) 0.6132(5) 0.0303(11) Uani 1 1 d . . .
H13 H -0.032297 0.781881 0.658766 0.036 Uiso 1 1 calc R . .
C14 C 0.0856(4) 0.7050(3) 0.6364(5) 0.0256(10) Uani 1 1 d . . .
H14 H 0.052937 0.670383 0.696866 0.031 Uiso 1 1 calc R . .
C15 C 0.1859(4) 0.6877(2) 0.5720(4) 0.0219(10) Uani 1 1 d . . .
C16 C 0.1782(9) 0.5544(5) 0.2827(11) 0.117(5) Uani 1 1 d D A 1
H16A H 0.132896 0.557462 0.366543 0.176 Uiso 1 1 calc GR A 1
H16B H 0.147993 0.518206 0.218334 0.176 Uiso 1 1 calc GR A 1
H16C H 0.180350 0.602135 0.236569 0.176 Uiso 1 1 calc GR A 1
O8 O 0.6397(5) 0.5333(3) 1.1044(6) 0.0748(16) Uani 1 1 d D . .
H8 H 0.628(6) 0.504(3) 1.035(6) 0.112 Uiso 1 1 d DR . .
C17 C 0.6977(6) 0.5939(4) 1.0450(10) 0.074(2) Uani 1 1 d . . .
H17A H 0.647275 0.625479 0.994201 0.110 Uiso 1 1 calc GR . .
H17B H 0.752875 0.575745 0.980392 0.110 Uiso 1 1 calc GR . .
H17C H 0.732329 0.621843 1.119999 0.110 Uiso 1 1 calc GR . .

loop_
_atom_site_aniso_label
_atom_site_aniso_U_11
_atom_site_aniso_U_22
_atom_site_aniso_U_33
_atom_site_aniso_U_23
_atom_site_aniso_U_13
_atom_site_aniso_U_12
Dy1 0.01847(10) 0.01590(10) 0.02764(11) 0.00299(15) 0.00178(13) 0.00309(7)
Cl1 0.0410(7) 0.0310(7) 0.0594(9) -0.0040(6) -0.0096(6) 0.0198(6)
O1 0.0181(16) 0.0142(15) 0.0344(17) 0.0004(12) 0.0014(12) -0.0005(12)
O3 0.0243(18) 0.0243(17) 0.0376(19) 0.0088(14) 0.0060(14) 0.0073(14)
O4 0.043(2) 0.026(2) 0.038(2) -0.0018(16) 0.0018(17) -0.0029(17)
O5 0.045(3) 0.032(2) 0.038(2) 0.0086(17) -0.0050(16) -0.0016(17)
O6 0.084(4) 0.072(3) 0.026(2) -0.007(2) -0.009(2) 0.000(3)
O2 0.0216(18) 0.0269(19) 0.047(2) 0.0009(14) -0.0121(15) -0.0018(13)
O7 0.048(3) 0.037(2) 0.039(2) -0.0016(17) -0.0131(19) 0.0081(18)
N1 0.022(2) 0.024(2) 0.032(2) 0.0023(17) 0.0027(16) 0.0028(16)
N2 0.034(3) 0.040(3) 0.031(3) -0.004(2) -0.003(2) 0.010(2)
C3 0.031(3) 0.047(4) 0.072(5) 0.013(3) -0.025(3) -0.010(3)
C2 0.024(2) 0.020(2) 0.040(4) -0.005(2) 0.000(2) 0.0005(16)
C4 0.024(3) 0.032(3) 0.066(4) -0.001(2) -0.002(2) -0.004(2)
C5 0.034(3) 0.027(3) 0.079(4) 0.002(3) 0.008(3) -0.012(2)
C6 0.033(3) 0.023(3) 0.056(3) 0.008(2) 0.011(3) 0.000(2)
C7 0.025(3) 0.020(2) 0.038(3) 0.000(2) 0.007(2) 0.0014(19)
C1 0.022(2) 0.017(2) 0.034(3) -0.0046(18) 0.005(2) -0.0017(18)
C8 0.026(3) 0.023(2) 0.035(3) 0.005(2) 0.007(2) 0.004(2)
C9 0.025(2) 0.019(2) 0.036(3) 0.005(2) 0.000(2) 0.0028(19)
C10 0.018(2) 0.022(2) 0.029(2) 0.0006(18) -0.0009(17) 0.0045(18)
C11 0.029(3) 0.020(3) 0.037(3) 0.002(2) -0.004(2) 0.003(2)
C12 0.029(2) 0.023(2) 0.042(3) -0.005(3) -0.010(3) 0.0110(17)
C13 0.024(3) 0.033(3) 0.034(3) -0.009(2) -0.001(2) 0.005(2)
C14 0.020(2) 0.025(3) 0.032(3) -0.002(2) -0.001(2) 0.0020(19)
C15 0.019(2) 0.024(2) 0.023(3) -0.0028(16) -0.0023(15) 0.0073(17)
C16 0.099(8) 0.149(10) 0.105(8) -0.052(7) -0.074(7) 0.076(7)
O8 0.100(5) 0.069(3) 0.056(3) 0.009(3) -0.016(3) -0.018(3)
C17 0.071(4) 0.090(5) 0.060(4) 0.009(6) 0.021(5) -0.021(4)

loop_
_atom_type_symbol
_atom_type_description
_atom_type_scat_dispersion_real
_atom_type_scat_dispersion_imag
_atom_type_scat_source
C C 0.0033 0.0016 'International Tables Vol C Tables 4.2.6.8 and 6.1.1.4'
H H 0.0000 0.0000 'International Tables Vol C Tables 4.2.6.8 and 6.1.1.4'
Cl Cl 0.1484 0.1585 'International Tables Vol C Tables 4.2.6.8 and 6.1.1.4'
Dy Dy -0.1892 4.4098 'International Tables Vol C Tables 4.2.6.8 and 6.1.1.4'
N N 0.0061 0.0033 'International Tables Vol C Tables 4.2.6.8 and 6.1.1.4'
O O 0.0106 0.0060 'International Tables Vol C Tables 4.2.6.8 and 6.1.1.4'

loop_
_geom_angle_atom_site_label_1
_geom_angle_atom_site_label_2
_geom_angle_atom_site_label_3
_geom_angle
_geom_angle_site_symmetry_1
_geom_angle_site_symmetry_3
O1 Dy1 Dy1 36.50(7) . 2_665
O1 Dy1 Dy1 35.75(8) 2_665 2_665
O1 Dy1 O1 66.09(12) . 2_665
O1 Dy1 O4 119.29(11) 2_665 .
O1 Dy1 O4 76.41(11) . .
O1 Dy1 O5 99.79(13) . .
O1 Dy1 O5 89.05(12) 2_665 .
O1 Dy1 O2 65.30(11) 2_665 2_665
O1 Dy1 O2 130.36(10) . 2_665
O1 Dy1 O7 105.10(14) . .
O1 Dy1 O7 78.56(12) 2_665 .
O1 Dy1 N1 77.53(11) . .
O1 Dy1 N1 128.66(12) 2_665 .
O3 Dy1 Dy1 165.00(9) . 2_665
O3 Dy1 O1 147.49(11) . .
O3 Dy1 O1 146.42(12) . 2_665
O3 Dy1 O4 82.03(13) . .
O3 Dy1 O5 85.18(13) . .
O3 Dy1 O2 81.69(11) . 2_665
O3 Dy1 O7 87.17(14) . .
O3 Dy1 N1 75.99(12) . .
O4 Dy1 Dy1 87.43(8) . 2_665
O4 Dy1 O2 120.51(12) . 2_665
O5 Dy1 Dy1 79.91(9) . 2_665
O5 Dy1 O4 51.79(12) . .
O5 Dy1 O2 70.08(13) . 2_665
O5 Dy1 N1 133.39(13) . .
O2 Dy1 Dy1 94.66(8) 2_665 2_665
O7 Dy1 Dy1 105.96(10) . 2_665
O7 Dy1 O4 159.61(12) . .
O7 Dy1 O5 144.48(14) . .
O7 Dy1 O2 74.51(14) . 2_665
O7 Dy1 N1 77.39(14) . .
N1 Dy1 Dy1 113.43(9) . 2_665
N1 Dy1 O4 83.22(13) . .
N1 Dy1 O2 144.71(13) . 2_665
Dy1 O1 Dy1 107.75(12) . 2_665
C1 O1 Dy1 119.5(3) . 2_665
C1 O1 Dy1 130.6(3) . .
C15 O3 Dy1 140.8(3) . .
N2 O4 Dy1 94.1(3) . .
N2 O5 Dy1 96.8(3) . .
C3 O2 Dy1 127.1(3) . 2_665
C2 O2 Dy1 114.8(3) . 2_665
C2 O2 C3 117.6(4) . .
C16 O7 Dy1 127.2(4) . .
C8 N1 Dy1 114.9(3) . .
C9 N1 Dy1 128.6(3) . .
C9 N1 C8 115.8(4) . .
O4 N2 O5 116.9(4) . .
O6 N2 O4 122.1(5) . .
O6 N2 O5 121.1(5) . .
C4 C2 O2 124.9(4) . .
C4 C2 C1 121.2(5) . .
C1 C2 O2 113.8(4) . .
C2 C4 C5 119.6(5) . .
C6 C5 C4 119.7(5) . .
C5 C6 C7 120.8(5) . .
C6 C7 C8 121.1(5) . .
C1 C7 C6 119.1(5) . .
C1 C7 C8 119.7(4) . .
O1 C1 C2 119.3(4) . .
O1 C1 C7 121.0(4) . .
C2 C1 C7 119.6(4) . .
N1 C8 C7 112.6(4) . .
N1 C9 C10 127.3(4) . .
C11 C10 C9 115.1(4) . .
C15 C10 C9 124.4(4) . .
C15 C10 C11 120.4(4) . .
C12 C11 C10 119.6(5) . .
C11 C12 Cl1 118.8(5) . .
C13 C12 Cl1 120.2(4) . .
C13 C12 C11 120.9(4) . .
C12 C13 C14 119.8(4) . .
C13 C14 C15 121.8(5) . .
O3 C15 C10 122.7(4) . .
O3 C15 C14 119.8(4) . .
C10 C15 C14 117.4(4) . .

loop_
_geom_bond_atom_site_label_1
_geom_bond_atom_site_label_2
_geom_bond_distance
_geom_bond_site_symmetry_2
Dy1 Dy1 3.7354(3) 2_665
Dy1 O1 2.333(3) 2_665
Dy1 O1 2.291(3) .
Dy1 O3 2.187(3) .
Dy1 O4 2.501(4) .
Dy1 O5 2.435(4) .
Dy1 O2 2.515(3) 2_665
Dy1 O7 2.339(4) .
Dy1 N1 2.447(4) .
Cl1 C12 1.756(4) .
O1 C1 1.356(5) .
O3 C15 1.318(5) .
O4 N2 1.258(6) .
O5 N2 1.273(6) .
O6 N2 1.214(5) .
O2 C3 1.429(6) .
O2 C2 1.396(6) .
O7 C16 1.417(9) .
N1 C8 1.476(6) .
N1 C9 1.293(6) .
C2 C4 1.381(7) .
C2 C1 1.390(6) .
C4 C5 1.392(8) .
C5 C6 1.388(8) .
C6 C7 1.401(7) .
C7 C1 1.392(7) .
C7 C8 1.499(7) .
C9 C10 1.452(7) .
C10 C11 1.412(6) .
C10 C15 1.409(6) .
C11 C12 1.380(8) .
C12 C13 1.378(8) .
C13 C14 1.378(7) .
C14 C15 1.409(6) .
O8 C17 1.426(8) .

loop_
_geom_hbond_atom_site_label_D
_geom_hbond_atom_site_label_H
_geom_hbond_atom_site_label_A
_geom_hbond_distance_DH
_geom_hbond_distance_HA
_geom_hbond_distance_DA
_geom_hbond_angle_DHA
_geom_hbond_site_symmetry_A
_geom_hbond_publ_flag
O7 H7 O8 0.858(12) 1.705(16) 2.556(7) 172(5) 2_664 yes
C9 H9 O4 0.94 2.50 3.385(6) 157.1 3_564 yes
O8 H8 O5 0.86(3) 2.44(5) 3.231(7) 154(6) 2_665 yes
O8 H8 O6 0.86(3) 2.21(3) 2.980(7) 150(6) 2_665 yes
C17 H17A O6 0.97 2.58 3.246(9) 125.8 . yes

loop_
_geom_torsion_atom_site_label_1
_geom_torsion_atom_site_label_2
_geom_torsion_atom_site_label_3
_geom_torsion_atom_site_label_4
_geom_torsion
_geom_torsion_site_symmetry_1
Dy1 O1 C1 C2 138.3(4) .
Dy1 O1 C1 C2 -23.0(6) 2_665
Dy1 O1 C1 C7 -44.0(6) .
Dy1 O1 C1 C7 154.7(4) 2_665
Dy1 O3 C15 C10 1.2(7) .
Dy1 O3 C15 C14 178.9(3) .
Dy1 O4 N2 O5 6.1(4) .
Dy1 O4 N2 O6 -173.7(5) .
Dy1 O5 N2 O4 -6.3(4) .
Dy1 O5 N2 O6 173.5(4) .
Dy1 O2 C2 C4 -158.5(4) 2_665
Dy1 O2 C2 C1 18.6(5) 2_665
Dy1 N1 C8 C7 -69.3(4) .
Dy1 N1 C9 C10 6.8(7) .
Cl1 C12 C13 C14 177.1(4) .
O2 C2 C4 C5 177.3(5) .
O2 C2 C1 O1 1.2(7) .
O2 C2 C1 C7 -176.6(4) .
N1 C9 C10 C11 178.1(5) .
N1 C9 C10 C15 -6.4(8) .
C3 O2 C2 C4 13.5(8) .
C3 O2 C2 C1 -169.4(5) .
C2 C4 C5 C6 -1.1(9) .
C4 C2 C1 O1 178.5(5) .
C4 C2 C1 C7 0.7(8) .
C4 C5 C6 C7 0.7(9) .
C5 C6 C7 C1 0.4(8) .
C5 C6 C7 C8 -175.3(5) .
C6 C7 C1 O1 -178.8(4) .
C6 C7 C1 C2 -1.0(7) .
C6 C7 C8 N1 -121.7(5) .
C1 C2 C4 C5 0.4(8) .
C1 C7 C8 N1 62.7(6) .
C8 N1 C9 C10 176.5(5) .
C8 C7 C1 O1 -3.1(7) .
C8 C7 C1 C2 174.7(4) .
C9 N1 C8 C7 119.5(5) .
C9 C10 C11 C12 176.5(5) .
C9 C10 C15 O3 2.2(7) .
C9 C10 C15 C14 -175.5(4) .
C10 C11 C12 Cl1 -178.0(4) .
C10 C11 C12 C13 -0.4(9) .
C11 C10 C15 O3 177.4(4) .
C11 C10 C15 C14 -0.3(6) .
C11 C12 C13 C14 -0.5(9) .
C12 C13 C14 C15 1.0(8) .
C13 C14 C15 O3 -178.4(4) .
C13 C14 C15 C10 -0.6(7) .
C15 C10 C11 C12 0.8(8) .

loop_
_twin_individual_id
_twin_individual_mass_fraction_refined
1 0.996(14)
2 0.004(14)
